data_4337181
loop_
_publ_author_name
'Al\'os, Joaqu\'in'
'Bola\~no, Tamara'
'Esteruelas, Miguel A.'
'Oliv\'an, Montserrat'
'O\~nate, Enrique'
'Valencia, Marta'

_publ_section_title
;
 POP-Pincer Ruthenium Complexes: d(6) Counterparts of Osmium d(4) Species.
;
_journal_issue 2
_journal_name_full 'Inorganic chemistry'
_journal_page_first 1195
_journal_page_last 1209
_journal_paper_doi 10.1021/ic402795g
_journal_volume 53
_journal_year 2014
_chemical_formula_sum 'C29 H46 Cl2 O2 P2 Ru S'
_chemical_formula_weight 692.63
_chemical_name_systematic
; 
 ? 
;
_space_group_IT_number 14
_symmetry_cell_setting monoclinic
_symmetry_space_group_name_Hall '-P 2ybc'
_symmetry_space_group_name_H-M 'P 1 21/c 1'
_atom_sites_solution_hydrogens geom
_atom_sites_solution_primary direct
_atom_sites_solution_secondary difmap
_audit_creation_method SHELXL-97
_cell_angle_alpha 90.00
_cell_angle_beta 101.9140(10)
_cell_angle_gamma 90.00
_cell_formula_units_Z 4
_cell_length_a 12.2001(7)
_cell_length_b 13.8477(8)
_cell_length_c 18.6741(11)
_cell_measurement_reflns_used 6946
_cell_measurement_temperature 100(2)
_cell_measurement_theta_max 28
_cell_measurement_theta_min 2
_cell_volume 3086.9(3)
_computing_cell_refinement 'SAINT+ v. 7.56a (Bruker AXS, 2008)'
_computing_data_collection 'apex2 v. 7.0 (Bruker AXS, 2009)'
_computing_data_reduction 'SAINT+ v. 7.56a (Bruker AXS, 2008)'
_computing_molecular_graphics 'XP, SHELXTL v. 6.14 (Bruker, 2000)'
_computing_publication_material 'XCIF, SHELXTL v. 6.14 (Bruker, 2000)'
_computing_structure_refinement 'SHELXL-97 (Sheldrick, 1997)'
_computing_structure_solution 'SHELXS-97 (Sheldrick, 1990)'
_diffrn_ambient_temperature 100(2)
_diffrn_detector_area_resol_mean 8.33
_diffrn_measured_fraction_theta_full 0.996
_diffrn_measured_fraction_theta_max 0.936
_diffrn_measurement_device_type 'Bruker APEX DUO system'
_diffrn_measurement_method '\w rotations with narrow frames'
_diffrn_radiation_monochromator graphite
_diffrn_radiation_source 'normal-focus sealed tube'
_diffrn_radiation_type MoK\a
_diffrn_radiation_wavelength 0.71073
_diffrn_reflns_av_R_equivalents 0.0500
_diffrn_reflns_av_sigmaI/netI 0.0428
_diffrn_reflns_limit_h_max 15
_diffrn_reflns_limit_h_min -15
_diffrn_reflns_limit_k_max 17
_diffrn_reflns_limit_k_min -17
_diffrn_reflns_limit_l_max 24
_diffrn_reflns_limit_l_min -24
_diffrn_reflns_number 36652
_diffrn_reflns_theta_full 27.50
_diffrn_reflns_theta_max 28.58
_diffrn_reflns_theta_min 1.71
_diffrn_standards_decay_% 0
_exptl_absorpt_coefficient_mu 0.878
_exptl_absorpt_correction_T_max 0.842
_exptl_absorpt_correction_T_min 0.725
_exptl_absorpt_correction_type multi-scan
_exptl_absorpt_process_details
;
Absorption correction performed with SADABS program. This is based on the
method of Blessing: Blessing, R. H., Acta Crystallogr., Sect. A 1995, 51, 33.

SADABS: Area-Detector Absorption Correction. Bruker-AXS 
within SAINT+ package, v. 6.1 (2000).
;
_exptl_crystal_colour orange
_exptl_crystal_density_diffrn 1.490
_exptl_crystal_density_method 'not measured'
_exptl_crystal_description 'irregular block'
_exptl_crystal_F_000 1440
_exptl_crystal_size_max 0.24
_exptl_crystal_size_mid 0.08
_exptl_crystal_size_min 0.04
_refine_diff_density_max 0.875
_refine_diff_density_min -0.492
_refine_diff_density_rms 0.088
_refine_ls_extinction_method none
_refine_ls_goodness_of_fit_ref 0.992
_refine_ls_hydrogen_treatment mixed
_refine_ls_matrix_type full
_refine_ls_number_parameters 345
_refine_ls_number_reflns 7379
_refine_ls_number_restraints 10
_refine_ls_restrained_S_all 1.006
_refine_ls_R_factor_all 0.0568
_refine_ls_R_factor_gt 0.0341
_refine_ls_shift/su_max 0.002
_refine_ls_shift/su_mean 0.000
_refine_ls_structure_factor_coef Fsqd
_refine_ls_weighting_details 'calc w=1/[\s^2^(Fo^2^)+(0.0423P)^2^+1.6750P] where P=(Fo^2^+2Fc^2^)/3'
_refine_ls_weighting_scheme calc
_refine_ls_wR_factor_gt 0.0749
_refine_ls_wR_factor_ref 0.0847
_reflns_number_gt 5683
_reflns_number_total 7379
_reflns_threshold_expression >2sigma(I)
_cod_data_source_file ic402795g_si_001.cif
_cod_data_source_block enrique59as
_cod_original_sg_symbol_H-M P21/c
_cod_database_code 4337181

loop_
_symmetry_equiv_pos_as_xyz
'x, y, z'
'-x, y+1/2, -z+1/2'
'-x, -y, -z'
'x, -y-1/2, z-1/2'

loop_
_atom_site_label
_atom_site_type_symbol
_atom_site_fract_x
_atom_site_fract_y
_atom_site_fract_z
_atom_site_U_iso_or_equiv
_atom_site_adp_type
_atom_site_occupancy
_atom_site_symmetry_multiplicity
_atom_site_calc_flag
_atom_site_refinement_flags
_atom_site_disorder_assembly
_atom_site_disorder_group
Ru Ru 0.234349(17) 0.589723(15) 0.181917(11) 0.01564(6) Uani 1 1 d . A .
Cl1 Cl 0.37605(5) 0.70679(5) 0.23144(4) 0.02330(15) Uani 1 1 d . . .
Cl2 Cl 0.09561(5) 0.46587(5) 0.14529(4) 0.02301(15) Uani 1 1 d . . .
S S 0.23564(6) 0.64303(5) 0.07239(4) 0.02194(15) Uani 1 1 d . . .
P1 P 0.36457(6) 0.45892(5) 0.20108(4) 0.01989(15) Uani 1 1 d D . .
P2 P 0.09365(6) 0.69811(5) 0.19738(4) 0.01716(14) Uani 1 1 d . . .
O1 O 0.22999(15) 0.55404(13) 0.29727(10) 0.0182(4) Uani 1 1 d . . .
O2 O 0.18688(17) 0.74053(15) 0.05410(11) 0.0304(5) Uani 1 1 d . . .
C1 C 0.2750(2) 0.46610(18) 0.32748(14) 0.0179(5) Uani 1 1 d . A .
C2 C 0.3284(2) 0.40751(19) 0.28385(14) 0.0187(5) Uani 1 1 d . A .
C3 C 0.3702(2) 0.31882(19) 0.31273(15) 0.0213(6) Uani 1 1 d . . .
H3 H 0.4073 0.2776 0.2847 0.026 Uiso 1 1 calc R A .
C4 C 0.3584(2) 0.2901(2) 0.38143(16) 0.0250(6) Uani 1 1 d . A .
H4 H 0.3820 0.2274 0.3988 0.030 Uiso 1 1 calc R . .
C5 C 0.3121(2) 0.3523(2) 0.42504(16) 0.0234(6) Uani 1 1 d . . .
H5 H 0.3078 0.3331 0.4732 0.028 Uiso 1 1 calc R A .
C6 C 0.2717(2) 0.4427(2) 0.39965(14) 0.0197(5) Uani 1 1 d . A .
C7 C 0.2398(2) 0.5198(2) 0.44974(15) 0.0215(6) Uani 1 1 d . . .
C8 C 0.3435(2) 0.5848(2) 0.47578(17) 0.0299(7) Uani 1 1 d . A .
H8A H 0.4053 0.5458 0.5029 0.045 Uiso 1 1 calc R . .
H8B H 0.3249 0.6358 0.5077 0.045 Uiso 1 1 calc R . .
H8C H 0.3660 0.6141 0.4332 0.045 Uiso 1 1 calc R . .
C9 C 0.2040(3) 0.4772(2) 0.51687(16) 0.0323(7) Uani 1 1 d . A .
H9A H 0.1376 0.4366 0.5011 0.048 Uiso 1 1 calc R . .
H9B H 0.1863 0.5296 0.5479 0.048 Uiso 1 1 calc R . .
H9C H 0.2652 0.4380 0.5447 0.048 Uiso 1 1 calc R . .
C10 C 0.1487(2) 0.58204(19) 0.40423(14) 0.0195(5) Uani 1 1 d . A .
C11 C 0.1503(2) 0.60131(18) 0.33128(14) 0.0174(5) Uani 1 1 d . A .
C12 C 0.0801(2) 0.66821(19) 0.28987(15) 0.0191(5) Uani 1 1 d . A .
C13 C 0.0013(2) 0.7151(2) 0.32275(15) 0.0231(6) Uani 1 1 d . . .
H13 H -0.0477 0.7616 0.2957 0.028 Uiso 1 1 calc R A .
C14 C -0.0060(2) 0.6945(2) 0.39360(15) 0.0254(6) Uani 1 1 d . A .
H14 H -0.0613 0.7250 0.4148 0.030 Uiso 1 1 calc R . .
C15 C 0.0673(2) 0.6293(2) 0.43383(15) 0.0224(6) Uani 1 1 d . . .
H15 H 0.0623 0.6162 0.4830 0.027 Uiso 1 1 calc R A .
C16A C 0.3281(4) 0.3641(3) 0.1240(3) 0.0156(10) Uiso 0.50 1 d PD A 1
H16A H 0.2569 0.3821 0.0895 0.019 Uiso 0.50 1 calc PR A 1
C17A C 0.4313(6) 0.3640(5) 0.0817(4) 0.0275(17) Uiso 0.50 1 d PD A 1
H17A H 0.5023 0.3628 0.1175 0.041 Uiso 0.50 1 calc PR A 1
H17B H 0.4279 0.4223 0.0516 0.041 Uiso 0.50 1 calc PR A 1
H17C H 0.4262 0.3068 0.0502 0.041 Uiso 0.50 1 calc PR A 1
C18A C 0.3230(5) 0.2587(3) 0.1489(3) 0.0229(12) Uiso 0.50 1 d PD A 1
H18A H 0.2953 0.2177 0.1062 0.034 Uiso 0.50 1 calc PR A 1
H18B H 0.2723 0.2538 0.1831 0.034 Uiso 0.50 1 calc PR A 1
H18C H 0.3981 0.2374 0.1731 0.034 Uiso 0.50 1 calc PR A 1
C16B C 0.3828(5) 0.3502(4) 0.1469(3) 0.0299(13) Uiso 0.50 1 d PD A 2
H16B H 0.4483 0.3123 0.1739 0.036 Uiso 0.50 1 calc PR A 2
C17B C 0.4032(6) 0.3761(5) 0.0678(3) 0.0285(18) Uiso 0.50 1 d PD A 2
H17D H 0.3734 0.3242 0.0336 0.043 Uiso 0.50 1 calc PR A 2
H17E H 0.4837 0.3832 0.0699 0.043 Uiso 0.50 1 calc PR A 2
H17F H 0.3650 0.4368 0.0512 0.043 Uiso 0.50 1 calc PR A 2
C18B C 0.2800(5) 0.2845(4) 0.1307(3) 0.0317(14) Uiso 0.50 1 d PD A 2
H18D H 0.2180 0.3185 0.0990 0.047 Uiso 0.50 1 calc PR A 2
H18E H 0.2582 0.2671 0.1767 0.047 Uiso 0.50 1 calc PR A 2
H18F H 0.2979 0.2258 0.1062 0.047 Uiso 0.50 1 calc PR A 2
C19 C 0.5198(2) 0.4725(2) 0.2349(2) 0.0363(8) Uani 1 1 d . A .
H19 H 0.5545 0.4074 0.2327 0.044 Uiso 1 1 calc R . .
C20 C 0.5718(3) 0.5411(2) 0.1866(2) 0.0414(9) Uani 1 1 d . . .
H20A H 0.5360 0.6046 0.1853 0.062 Uiso 1 1 calc R A .
H20B H 0.5602 0.5149 0.1368 0.062 Uiso 1 1 calc R . .
H20C H 0.6522 0.5475 0.2067 0.062 Uiso 1 1 calc R . .
C21 C 0.5499(3) 0.5067(3) 0.3136(2) 0.0476(10) Uani 1 1 d . . .
H21A H 0.6305 0.5196 0.3269 0.071 Uiso 1 1 calc R A .
H21B H 0.5302 0.4567 0.3458 0.071 Uiso 1 1 calc R . .
H21C H 0.5085 0.5660 0.3189 0.071 Uiso 1 1 calc R . .
C22 C 0.1347(2) 0.82946(19) 0.20293(16) 0.0223(6) Uani 1 1 d . A .
H22 H 0.1945 0.8364 0.1738 0.027 Uiso 1 1 calc R . .
C23 C 0.0425(2) 0.9013(2) 0.17017(17) 0.0292(7) Uani 1 1 d . . .
H23A H -0.0147 0.9024 0.2001 0.044 Uiso 1 1 calc R A .
H23B H 0.0082 0.8815 0.1202 0.044 Uiso 1 1 calc R . .
H23C H 0.0750 0.9659 0.1693 0.044 Uiso 1 1 calc R . .
C24 C 0.1880(2) 0.8600(2) 0.28089(17) 0.0293(7) Uani 1 1 d . . .
H24A H 0.2246 0.9229 0.2799 0.044 Uiso 1 1 calc R A .
H24B H 0.2437 0.8118 0.3029 0.044 Uiso 1 1 calc R . .
H24C H 0.1299 0.8649 0.3100 0.044 Uiso 1 1 calc R . .
C25 C -0.0556(2) 0.6947(2) 0.14704(15) 0.0205(6) Uani 1 1 d . A .
H25 H -0.0917 0.7554 0.1597 0.025 Uiso 1 1 calc R . .
C26 C -0.1237(2) 0.6102(2) 0.16833(17) 0.0270(6) Uani 1 1 d . . .
H26A H -0.2000 0.6122 0.1386 0.040 Uiso 1 1 calc R A .
H26B H -0.1267 0.6153 0.2202 0.040 Uiso 1 1 calc R . .
H26C H -0.0881 0.5491 0.1597 0.040 Uiso 1 1 calc R . .
C27 C -0.0650(2) 0.6951(2) 0.06421(16) 0.0287(7) Uani 1 1 d . . .
H27A H -0.0413 0.6323 0.0486 0.043 Uiso 1 1 calc R A .
H27B H -0.0169 0.7459 0.0510 0.043 Uiso 1 1 calc R . .
H27C H -0.1429 0.7073 0.0399 0.043 Uiso 1 1 calc R . .
C28 C 0.3717(2) 0.6522(3) 0.05099(17) 0.0329(7) Uani 1 1 d . . .
H28A H 0.3646 0.6772 0.0011 0.049 Uiso 1 1 calc R . .
H28B H 0.4067 0.5882 0.0545 0.049 Uiso 1 1 calc R . .
H28C H 0.4181 0.6962 0.0857 0.049 Uiso 1 1 calc R . .
C29 C 0.1715(3) 0.5658(2) -0.00120(16) 0.0311(7) Uani 1 1 d . . .
H29A H 0.0919 0.5578 -0.0004 0.047 Uiso 1 1 calc R . .
H29B H 0.2085 0.5026 0.0043 0.047 Uiso 1 1 calc R . .
H29C H 0.1789 0.5947 -0.0479 0.047 Uiso 1 1 calc R . .

loop_
_atom_site_aniso_label
_atom_site_aniso_U_11
_atom_site_aniso_U_22
_atom_site_aniso_U_33
_atom_site_aniso_U_23
_atom_site_aniso_U_13
_atom_site_aniso_U_12
Ru 0.01536(11) 0.01445(10) 0.01808(11) -0.00053(8) 0.00570(8) -0.00152(8)
Cl1 0.0169(3) 0.0184(3) 0.0348(4) -0.0054(3) 0.0059(3) -0.0023(2)
Cl2 0.0207(3) 0.0199(3) 0.0288(4) -0.0029(3) 0.0059(3) -0.0050(3)
S 0.0213(3) 0.0247(4) 0.0212(3) 0.0021(3) 0.0076(3) -0.0023(3)
P1 0.0230(4) 0.0154(3) 0.0243(4) -0.0006(3) 0.0119(3) 0.0007(3)
P2 0.0164(3) 0.0160(3) 0.0197(3) 0.0010(3) 0.0053(3) -0.0004(3)
O1 0.0200(9) 0.0161(9) 0.0200(9) -0.0004(7) 0.0079(7) 0.0031(7)
O2 0.0332(12) 0.0286(11) 0.0307(12) 0.0085(9) 0.0095(9) 0.0030(9)
C1 0.0165(13) 0.0152(12) 0.0224(14) 0.0005(10) 0.0049(10) -0.0003(10)
C2 0.0178(12) 0.0165(12) 0.0224(14) -0.0019(11) 0.0059(10) -0.0020(10)
C3 0.0203(13) 0.0171(13) 0.0274(15) -0.0013(11) 0.0070(11) 0.0025(11)
C4 0.0256(15) 0.0195(14) 0.0297(16) 0.0054(12) 0.0050(12) 0.0067(11)
C5 0.0229(14) 0.0255(15) 0.0222(14) 0.0040(12) 0.0059(11) 0.0012(12)
C6 0.0181(13) 0.0208(13) 0.0200(14) 0.0016(11) 0.0035(10) -0.0003(11)
C7 0.0249(14) 0.0217(13) 0.0179(13) 0.0005(11) 0.0049(11) 0.0026(11)
C8 0.0285(16) 0.0314(16) 0.0280(16) -0.0079(13) 0.0014(12) 0.0022(13)
C9 0.0410(18) 0.0355(17) 0.0231(16) 0.0044(13) 0.0128(13) 0.0095(14)
C10 0.0192(13) 0.0186(13) 0.0202(13) -0.0031(11) 0.0030(10) -0.0011(11)
C11 0.0171(12) 0.0163(12) 0.0205(13) -0.0043(10) 0.0079(10) -0.0021(10)
C12 0.0178(13) 0.0184(13) 0.0220(14) -0.0018(11) 0.0059(10) -0.0007(10)
C13 0.0235(14) 0.0215(14) 0.0242(15) -0.0007(11) 0.0049(11) 0.0056(11)
C14 0.0263(15) 0.0291(16) 0.0224(15) -0.0049(12) 0.0090(12) 0.0049(12)
C15 0.0233(14) 0.0267(14) 0.0178(14) -0.0031(11) 0.0058(11) 0.0016(12)
C19 0.0197(15) 0.0323(17) 0.061(2) 0.0209(16) 0.0175(15) 0.0085(13)
C20 0.0244(16) 0.0333(18) 0.073(3) 0.0226(17) 0.0248(17) 0.0078(14)
C21 0.0226(16) 0.057(2) 0.058(2) 0.0235(19) -0.0033(15) -0.0102(16)
C22 0.0208(13) 0.0165(13) 0.0312(16) 0.0007(11) 0.0092(11) 0.0002(11)
C23 0.0303(16) 0.0191(14) 0.0388(18) 0.0053(13) 0.0083(13) 0.0039(12)
C24 0.0268(15) 0.0190(14) 0.0419(19) -0.0057(13) 0.0066(13) -0.0028(12)
C25 0.0160(13) 0.0230(14) 0.0219(14) 0.0017(11) 0.0028(10) 0.0003(10)
C26 0.0183(14) 0.0289(16) 0.0349(17) 0.0016(13) 0.0083(12) -0.0047(12)
C27 0.0233(15) 0.0384(18) 0.0232(15) 0.0026(13) 0.0017(12) -0.0004(13)
C28 0.0240(15) 0.047(2) 0.0313(17) 0.0047(15) 0.0139(13) -0.0050(14)
C29 0.0324(17) 0.0390(18) 0.0217(15) -0.0033(13) 0.0051(13) -0.0035(14)

loop_
_atom_type_symbol
_atom_type_description
_atom_type_scat_dispersion_real
_atom_type_scat_dispersion_imag
_atom_type_scat_source
C C 0.0033 0.0016 'International Tables Vol C Tables 4.2.6.8 and 6.1.1.4'
H H 0.0000 0.0000 'International Tables Vol C Tables 4.2.6.8 and 6.1.1.4'
O O 0.0106 0.0060 'International Tables Vol C Tables 4.2.6.8 and 6.1.1.4'
P P 0.1023 0.0942 'International Tables Vol C Tables 4.2.6.8 and 6.1.1.4'
S S 0.1246 0.1234 'International Tables Vol C Tables 4.2.6.8 and 6.1.1.4'
Cl Cl 0.1484 0.1585 'International Tables Vol C Tables 4.2.6.8 and 6.1.1.4'
Ru Ru -1.2594 0.8363 'International Tables Vol C Tables 4.2.6.8 and 6.1.1.4'

loop_
_geom_angle_atom_site_label_1
_geom_angle_atom_site_label_2
_geom_angle_atom_site_label_3
_geom_angle
S Ru O1 172.98(5)
S Ru P2 92.65(3)
O1 Ru P2 81.84(5)
S Ru P1 105.33(3)
O1 Ru P1 80.46(5)
P2 Ru P1 161.74(3)
S Ru Cl2 96.64(3)
O1 Ru Cl2 87.76(5)
P2 Ru Cl2 90.08(2)
P1 Ru Cl2 84.79(2)
S Ru Cl1 89.35(3)
O1 Ru Cl1 86.35(5)
P2 Ru Cl1 90.43(2)
P1 Ru Cl1 92.89(2)
Cl2 Ru Cl1 173.96(3)
O2 S C29 105.99(14)
O2 S C28 103.28(14)
C29 S C28 98.61(15)
O2 S Ru 116.34(9)
C29 S Ru 115.60(11)
C28 S Ru 114.87(11)
C2 P1 C16B 102.76(19)
C2 P1 C19 98.98(13)
C16B P1 C19 92.2(2)
C2 P1 C16A 107.81(16)
C16B P1 C16A 22.4(2)
C19 P1 C16A 112.31(19)
C2 P1 Ru 98.77(9)
C16B P1 Ru 133.3(2)
C19 P1 Ru 124.63(11)
C16A P1 Ru 111.13(16)
C12 P2 C25 101.68(12)
C12 P2 C22 104.07(12)
C25 P2 C22 105.81(12)
C12 P2 Ru 100.59(9)
C25 P2 Ru 125.76(9)
C22 P2 Ru 115.59(9)
C1 O1 C11 117.71(19)
C1 O1 Ru 119.76(15)
C11 O1 Ru 119.01(15)
C6 C1 C2 122.5(2)
C6 C1 O1 120.2(2)
C2 C1 O1 117.3(2)
C3 C2 C1 117.5(2)
C3 C2 P1 122.3(2)
C1 C2 P1 119.1(2)
C4 C3 C2 120.9(2)
C4 C3 H3 119.5
C2 C3 H3 119.5
C3 C4 C5 120.1(3)
C3 C4 H4 120.0
C5 C4 H4 120.0
C4 C5 C6 121.2(3)
C4 C5 H5 119.4
C6 C5 H5 119.4
C5 C6 C1 117.3(2)
C5 C6 C7 122.6(2)
C1 C6 C7 119.5(2)
C10 C7 C6 107.7(2)
C10 C7 C9 112.2(2)
C6 C7 C9 112.6(2)
C10 C7 C8 107.6(2)
C6 C7 C8 107.8(2)
C9 C7 C8 108.7(2)
C7 C8 H8A 109.5
C7 C8 H8B 109.5
H8A C8 H8B 109.5
C7 C8 H8C 109.5
H8A C8 H8C 109.5
H8B C8 H8C 109.5
C7 C9 H9A 109.5
C7 C9 H9B 109.5
H9A C9 H9B 109.5
C7 C9 H9C 109.5
H9A C9 H9C 109.5
H9B C9 H9C 109.5
C11 C10 C15 116.9(2)
C11 C10 C7 120.0(2)
C15 C10 C7 122.8(2)
C12 C11 C10 122.9(2)
C12 C11 O1 117.3(2)
C10 C11 O1 119.8(2)
C11 C12 C13 117.8(2)
C11 C12 P2 121.1(2)
C13 C12 P2 121.1(2)
C14 C13 C12 120.8(3)
C14 C13 H13 119.6
C12 C13 H13 119.6
C13 C14 C15 119.8(3)
C13 C14 H14 120.1
C15 C14 H14 120.1
C14 C15 C10 121.7(3)
C14 C15 H15 119.1
C10 C15 H15 119.1
C18A C16A C17A 103.4(4)
C18A C16A P1 115.9(4)
C17A C16A P1 106.4(3)
C18A C16A H16A 110.3
C17A C16A H16A 110.3
P1 C16A H16A 110.3
C18B C16B C17B 103.3(5)
C18B C16B P1 113.9(4)
C17B C16B P1 112.5(4)
C18B C16B H16B 109.0
C17B C16B H16B 109.0
P1 C16B H16B 109.0
C16B C17B H17D 109.5
C16B C17B H17E 109.5
H17D C17B H17E 109.5
C16B C17B H17F 109.5
H17D C17B H17F 109.5
H17E C17B H17F 109.5
C16B C18B H18D 109.5
C16B C18B H18E 109.5
H18D C18B H18E 109.5
C16B C18B H18F 109.5
H18D C18B H18F 109.5
H18E C18B H18F 109.5
C21 C19 C20 109.3(3)
C21 C19 P1 112.6(2)
C20 C19 P1 112.0(2)
C21 C19 H19 107.6
C20 C19 H19 107.6
P1 C19 H19 107.6
C19 C20 H20A 109.5
C19 C20 H20B 109.5
H20A C20 H20B 109.5
C19 C20 H20C 109.5
H20A C20 H20C 109.5
H20B C20 H20C 109.5
C19 C21 H21A 109.5
C19 C21 H21B 109.5
H21A C21 H21B 109.5
C19 C21 H21C 109.5
H21A C21 H21C 109.5
H21B C21 H21C 109.5
C24 C22 C23 109.5(2)
C24 C22 P2 112.09(19)
C23 C22 P2 116.08(19)
C24 C22 H22 106.2
C23 C22 H22 106.2
P2 C22 H22 106.2
C22 C23 H23A 109.5
C22 C23 H23B 109.5
H23A C23 H23B 109.5
C22 C23 H23C 109.5
H23A C23 H23C 109.5
H23B C23 H23C 109.5
C22 C24 H24A 109.5
C22 C24 H24B 109.5
H24A C24 H24B 109.5
C22 C24 H24C 109.5
H24A C24 H24C 109.5
H24B C24 H24C 109.5
C27 C25 C26 109.5(2)
C27 C25 P2 111.80(18)
C26 C25 P2 114.35(19)
C27 C25 H25 106.9
C26 C25 H25 106.9
P2 C25 H25 106.9
C25 C26 H26A 109.5
C25 C26 H26B 109.5
H26A C26 H26B 109.5
C25 C26 H26C 109.5
H26A C26 H26C 109.5
H26B C26 H26C 109.5
C25 C27 H27A 109.5
C25 C27 H27B 109.5
H27A C27 H27B 109.5
C25 C27 H27C 109.5
H27A C27 H27C 109.5
H27B C27 H27C 109.5
S C28 H28A 109.5
S C28 H28B 109.5
H28A C28 H28B 109.5
S C28 H28C 109.5
H28A C28 H28C 109.5
H28B C28 H28C 109.5
S C29 H29A 109.5
S C29 H29B 109.5
H29A C29 H29B 109.5
S C29 H29C 109.5
H29A C29 H29C 109.5
H29B C29 H29C 109.5

loop_
_geom_bond_atom_site_label_1
_geom_bond_atom_site_label_2
_geom_bond_distance
Ru S 2.1775(7)
Ru O1 2.2214(18)
Ru P2 2.3425(7)
Ru P1 2.3870(7)
Ru Cl2 2.4076(7)
Ru Cl1 2.4108(7)
S O2 1.486(2)
S C29 1.789(3)
S C28 1.790(3)
P1 C2 1.836(3)
P1 C16B 1.853(6)
P1 C19 1.878(3)
P1 C16A 1.932(5)
P2 C12 1.816(3)
P2 C25 1.869(3)
P2 C22 1.884(3)
O1 C1 1.405(3)
O1 C11 1.426(3)
C1 C6 1.395(4)
C1 C2 1.402(4)
C2 C3 1.395(4)
C3 C4 1.379(4)
C3 H3 0.9500
C4 C5 1.384(4)
C4 H4 0.9500
C5 C6 1.391(4)
C5 H5 0.9500
C6 C7 1.522(4)
C7 C10 1.520(4)
C7 C9 1.529(4)
C7 C8 1.547(4)
C8 H8A 0.9800
C8 H8B 0.9800
C8 H8C 0.9800
C9 H9A 0.9800
C9 H9B 0.9800
C9 H9C 0.9800
C10 C11 1.392(4)
C10 C15 1.395(4)
C11 C12 1.384(4)
C12 C13 1.403(4)
C13 C14 1.374(4)
C13 H13 0.9500
C14 C15 1.379(4)
C14 H14 0.9500
C15 H15 0.9500
C16A C18A 1.538(6)
C16A C17A 1.618(6)
C16A H16A 1.0000
C17A H17A 0.9800
C17A H17B 0.9800
C17A H17C 0.9800
C18A H18A 0.9800
C18A H18B 0.9800
C18A H18C 0.9800
C16B C18B 1.528(6)
C16B C17B 1.589(6)
C16B H16B 1.0000
C17B H17D 0.9800
C17B H17E 0.9800
C17B H17F 0.9800
C18B H18D 0.9800
C18B H18E 0.9800
C18B H18F 0.9800
C19 C21 1.515(5)
C19 C20 1.535(4)
C19 H19 1.0000
C20 H20A 0.9800
C20 H20B 0.9800
C20 H20C 0.9800
C21 H21A 0.9800
C21 H21B 0.9800
C21 H21C 0.9800
C22 C24 1.526(4)
C22 C23 1.532(4)
C22 H22 1.0000
C23 H23A 0.9800
C23 H23B 0.9800
C23 H23C 0.9800
C24 H24A 0.9800
C24 H24B 0.9800
C24 H24C 0.9800
C25 C27 1.527(4)
C25 C26 1.535(4)
C25 H25 1.0000
C26 H26A 0.9800
C26 H26B 0.9800
C26 H26C 0.9800
C27 H27A 0.9800
C27 H27B 0.9800
C27 H27C 0.9800
C28 H28A 0.9800
C28 H28B 0.9800
C28 H28C 0.9800
C29 H29A 0.9800
C29 H29B 0.9800
C29 H29C 0.9800
